data_4033493
loop_
_publ_author_name
'Witalewska, Marzena'
'Wrona-Piotrowicz, Anna'
'Makal, Anna'
'Zakrzewski, Janusz'

_publ_section_title
;
 Polycyclic Aromatic N-Ethoxycarbonyl Thioamide S-Oxides and Their Triflic
 Acid Promoted Cyclization to Fluorescent Thiophene Imine-Fused Arenes.
;
_journal_issue 4
_journal_name_full 'The Journal of organic chemistry'
_journal_page_first 1933
_journal_page_last 1939
_journal_paper_doi 10.1021/acs.joc.7b02867
_journal_volume 83
_journal_year 2018
_chemical_absolute_configuration ad
_chemical_formula_moiety 'C15 H13 N O3 S'
_chemical_formula_sum 'C15 H13 N O3 S'
_chemical_formula_weight 287.32
_space_group_crystal_system orthorhombic
_space_group_IT_number 19
_space_group_name_Hall 'P 2ac 2ab'
_space_group_name_H-M_alt 'P 21 21 21'
_symmetry_space_group_name_Hall 'P 2ac 2ab'
_symmetry_space_group_name_H-M 'P 21 21 21'
_atom_sites_solution_hydrogens geom
_atom_sites_solution_primary iterative
_audit_creation_date 2017-05-05
_audit_creation_method
;
Olex2 1.2
(compiled Mar 28 2017 19:34:44 for OlexSys, GUI svn.r5335)
;
_cell_angle_alpha 90
_cell_angle_beta 90
_cell_angle_gamma 90
_cell_formula_units_Z 16
_cell_length_a 13.6323(2)
_cell_length_b 15.09644(19)
_cell_length_c 25.7076(3)
_cell_measurement_reflns_used 12002
_cell_measurement_temperature 185.00(10)
_cell_measurement_theta_max 27.5030
_cell_measurement_theta_min 2.0720
_cell_volume 5290.60(12)
_computing_cell_refinement 'CrysAlisPro 1.171.38.43c (Rigaku OD, 2015)'
_computing_data_collection 'CrysAlisPro 1.171.38.43c (Rigaku OD, 2015)'
_computing_data_reduction 'CrysAlisPro 1.171.38.43c (Rigaku OD, 2015)'
_computing_molecular_graphics 'Olex2 (Dolomanov et al., 2009)'
_computing_publication_material 'Olex2 (Dolomanov et al., 2009)'
_computing_structure_refinement 'ShelXL (Sheldrick, 2015)'
_computing_structure_solution
;
Superflip (Palatinus & Chapuis, 2007;Palatinus & van der Lee, 2008;
Palatinus et al., 2012)
;
_diffrn_ambient_environment N~2~
_diffrn_ambient_temperature 185.00(10)
_diffrn_detector 'CCD plate'
_diffrn_detector_area_resol_mean 16.0026
_diffrn_detector_type Eos
_diffrn_measured_fraction_theta_full 0.999
_diffrn_measured_fraction_theta_max 0.950
_diffrn_measurement_details
'List of Runs (angles in degrees, time in seconds): # Type Start End Width t~exp~ \w \q \k \f Frames -------------------------------------------------------------------------- 1 \w -88.00 45.00 1.00 25.00 -- -0.08 -77.00-180.00 133 2 \w -93.00 -49.00 1.00 25.00 -- -0.08-160.00-120.00 44 3 \w 65.00 121.00 1.00 50.00 -- 28.69 160.00-180.00 56 4 \w 64.00 90.00 1.00 50.00 -- 28.69 160.00 -60.00 26 5 \w -27.00 -1.00 1.00 50.00 -- 28.69 -57.00-120.00 26 6 \w 66.00 93.00 1.00 50.00 -- 28.69 160.00 120.00 27 7 \w 19.00 71.00 1.00 50.00 -- 28.69 -57.00 60.00 52 8 \w 44.00 71.00 1.00 50.00 -- 28.69 -57.00-120.00 27 9 \w 67.00 115.00 1.00 50.00 -- 28.69 160.00 30.00 48 10 \w -65.00 90.00 1.00 50.00 -- 28.69 0.00 150.00 155'
_diffrn_measurement_device 'four-circle diffractometer'
_diffrn_measurement_device_type 'SuperNova, Single source at offset, Eos'
_diffrn_measurement_method '\w scans'
_diffrn_orient_matrix_type 'CrysAlisPro convention (1999,Acta A55,543-557)'
_diffrn_orient_matrix_UB_11 -0.0449580000
_diffrn_orient_matrix_UB_12 -0.0033689000
_diffrn_orient_matrix_UB_13 0.0137473000
_diffrn_orient_matrix_UB_21 -0.0181895000
_diffrn_orient_matrix_UB_22 -0.0295084000
_diffrn_orient_matrix_UB_23 -0.0191704000
_diffrn_orient_matrix_UB_31 0.0189118000
_diffrn_orient_matrix_UB_32 -0.0364117000
_diffrn_orient_matrix_UB_33 0.0142811000
_diffrn_radiation_monochromator mirror
_diffrn_radiation_probe x-ray
_diffrn_radiation_type MoK\a
_diffrn_radiation_wavelength 0.71073
_diffrn_reflns_av_R_equivalents 0.0353
_diffrn_reflns_av_unetI/netI 0.0455
_diffrn_reflns_Laue_measured_fraction_full 0.999
_diffrn_reflns_Laue_measured_fraction_max 0.950
_diffrn_reflns_limit_h_max 17
_diffrn_reflns_limit_h_min -12
_diffrn_reflns_limit_k_max 17
_diffrn_reflns_limit_k_min -19
_diffrn_reflns_limit_l_max 33
_diffrn_reflns_limit_l_min -31
_diffrn_reflns_number 37702
_diffrn_reflns_point_group_measured_fraction_full 0.974
_diffrn_reflns_point_group_measured_fraction_max 0.894
_diffrn_reflns_theta_full 25.214
_diffrn_reflns_theta_max 27.921
_diffrn_reflns_theta_min 2.011
_diffrn_source 'micro-focus sealed X-ray tube'
_diffrn_source_type 'SuperNova (Mo) X-ray Source'
_exptl_absorpt_coefficient_mu 0.251
_exptl_absorpt_correction_T_max 1.000
_exptl_absorpt_correction_T_min 0.732
_exptl_absorpt_correction_type gaussian
_exptl_absorpt_process_details
'CrysAlisPro 1.171.38.43c (Rigaku Oxford Diffraction, 2015) Numerical absorption correction based on gaussian integration over a multifaceted crystal model Empirical absorption correction using spherical harmonics, implemented in SCALE3 ABSPACK scaling algorithm.'
_exptl_crystal_colour 'clear yellow'
_exptl_crystal_colour_lustre clear
_exptl_crystal_colour_primary yellow
_exptl_crystal_density_diffrn 1.443
_exptl_crystal_description block
_exptl_crystal_F_000 2400
_exptl_crystal_recrystallization_method 'from solution: CH2Cl2/n-pentane'
_exptl_crystal_size_max 0.21
_exptl_crystal_size_mid 0.09
_exptl_crystal_size_min 0.084
_refine_diff_density_max 0.258
_refine_diff_density_min -0.292
_refine_diff_density_rms 0.053
_refine_ls_abs_structure_details
;
 Flack x determined using 3109 quotients [(I+)-(I-)]/[(I+)+(I-)]
 (Parsons and Flack (2004), Acta Cryst. A60, s61).
;
_refine_ls_abs_structure_Flack 0.04(4)
_refine_ls_extinction_method none
_refine_ls_goodness_of_fit_ref 1.043
_refine_ls_hydrogen_treatment constr
_refine_ls_matrix_type full
_refine_ls_number_parameters 729
_refine_ls_number_reflns 11364
_refine_ls_number_restraints 0
_refine_ls_restrained_S_all 1.043
_refine_ls_R_factor_all 0.0662
_refine_ls_R_factor_gt 0.0457
_refine_ls_shift/su_max 0.000
_refine_ls_shift/su_mean 0.000
_refine_ls_structure_factor_coef Fsqd
_refine_ls_weighting_details
;
 w=1/[\s^2^(Fo^2^)+(0.0364P)^2^+1.3536P]
 where P=(Fo^2^+2Fc^2^)/3
;
_refine_ls_weighting_scheme calc
_refine_ls_wR_factor_gt 0.0931
_refine_ls_wR_factor_ref 0.1030
_reflns_Friedel_coverage 0.715
_reflns_Friedel_fraction_full 0.943
_reflns_Friedel_fraction_max 0.827
_reflns_number_gt 8826
_reflns_number_total 11364
_reflns_threshold_expression 'I > 2\s(I)'
_cod_data_source_file jo7b02867_si_008.cif
_cod_data_source_block mwit194a
_cod_depositor_comments 'Adding full bibliography for 4033490--4033495.cif.'
_cod_original_cell_volume 5290.59(12)
_cod_database_code 4033493
_shelxl_version_number 2013-2
_chemical_oxdiff_formula 'C15 H13 N O3 S'
_shelx_space_group_comment
;
The symmetry employed for this shelxl refinement is uniquely defined
by the following loop, which should always be used as a source of
symmetry information in preference to the above space-group names.
They are only intended as comments.
;
_reflns_odcompleteness_completeness 99.93
_reflns_odcompleteness_iscentric 1
_reflns_odcompleteness_theta 26.32
_olex2_refinement_description
;
1. Fixed Uiso
 At 1.2 times of:
  All C(H) groups, All C(H,H) groups
 At 1.5 times of:
  All C(H,H,H) groups
2.a Secondary CH2 refined with riding coordinates:
 C13(H13A,H13B), C53(H53A,H53B), C73(H73A,H73B), C33(H33A,H33B)
2.b Aromatic/amide H refined with riding coordinates:
 C4(H4), C5(H5), C6(H6), C8(H8), C9(H9), C44(H44), C45(H45), C46(H46),
 C48(H48), C49(H49), C64(H64), C65(H65), C66(H66), C68(H68), C69(H69), C24(H24),
  C25(H25), C26(H26), C28(H28), C29(H29)
2.c Idealised Me refined as rotating group:
 C14(H14A,H14B,H14C), C15(H15A,H15B,H15C), C54(H54A,H54B,H54C), C55(H55A,H55B,
 H55C), C74(H74A,H74B,H74C), C75(H75A,H75B,H75C), C34(H34A,H34B,H34C), C35(H35A,
 H35B,H35C)
;
_olex2_date_sample_data_collection 2017-05-04
_olex2_submission_special_instructions 'No special instructions were received'
_oxdiff_exptl_absorpt_empirical_details
'Empirical correction (ABSPACK) includes: - Absorption correction using spherical harmonics - Frame scaling'
_oxdiff_exptl_absorpt_empirical_full_max 1.239
_oxdiff_exptl_absorpt_empirical_full_min 0.806

loop_
_space_group_symop_operation_xyz
'x, y, z'
'-x+1/2, -y, z+1/2'
'x+1/2, -y+1/2, -z'
'-x, y+1/2, -z+1/2'

loop_
_atom_site_label
_atom_site_type_symbol
_atom_site_fract_x
_atom_site_fract_y
_atom_site_fract_z
_atom_site_U_iso_or_equiv
_atom_site_adp_type
_atom_site_occupancy
_atom_site_site_symmetry_order
_atom_site_calc_flag
_atom_site_refinement_flags_posn
C1 C 0.7531(3) 0.7391(2) 0.38641(14) 0.0260(8) Uani 1 1 d .
C2 C 0.7501(3) 0.8003(2) 0.34541(14) 0.0256(8) Uani 1 1 d .
C3 C 0.7507(3) 0.7627(2) 0.29556(13) 0.0244(8) Uani 1 1 d .
C4 C 0.7481(3) 0.8174(2) 0.25274(15) 0.0326(9) Uani 1 1 d .
H4 H 0.7486 0.7936 0.2194 0.039 Uiso 1 1 calc R
C5 C 0.7446(3) 0.9094(3) 0.25999(16) 0.0359(10) Uani 1 1 d .
H5 H 0.7418 0.9464 0.2311 0.043 Uiso 1 1 calc R
C6 C 0.7452(3) 0.9459(2) 0.30880(15) 0.0336(9) Uani 1 1 d .
H6 H 0.7431 1.0072 0.3123 0.040 Uiso 1 1 calc R
C7 C 0.7490(3) 0.8926(2) 0.35374(15) 0.0301(9) Uani 1 1 d .
C8 C 0.7512(3) 0.9211(3) 0.40633(16) 0.0381(10) Uani 1 1 d .
H8 H 0.7498 0.9814 0.4138 0.046 Uiso 1 1 calc R
C9 C 0.7552(3) 0.8616(3) 0.44609(15) 0.0371(10) Uani 1 1 d .
H9 H 0.7571 0.8823 0.4801 0.045 Uiso 1 1 calc R
C10 C 0.7565(3) 0.7687(3) 0.43703(15) 0.0308(9) Uani 1 1 d .
C11 C 0.7550(3) 0.6662(2) 0.29783(13) 0.0246(8) Uani 1 1 d .
C12 C 0.7639(3) 0.5276(3) 0.26168(14) 0.0257(8) Uani 1 1 d .
C13 C 0.7831(3) 0.3953(2) 0.21304(15) 0.0318(10) Uani 1 1 d .
H13A H 0.7276 0.3674 0.2301 0.038 Uiso 1 1 calc R
H13B H 0.8428 0.3768 0.2304 0.038 Uiso 1 1 calc R
C14 C 0.7861(3) 0.3702(3) 0.15639(15) 0.0395(11) Uani 1 1 d .
H14A H 0.8393 0.4007 0.1397 0.059 Uiso 1 1 calc GR
H14B H 0.7254 0.3866 0.1401 0.059 Uiso 1 1 calc GR
H14C H 0.7956 0.3075 0.1532 0.059 Uiso 1 1 calc GR
C15 C 0.7648(4) 0.7368(3) 0.52744(15) 0.0522(13) Uani 1 1 d .
H15A H 0.8214 0.7738 0.5322 0.078 Uiso 1 1 calc GR
H15B H 0.7687 0.6869 0.5505 0.078 Uiso 1 1 calc GR
H15C H 0.7065 0.7701 0.5349 0.078 Uiso 1 1 calc GR
N1 N 0.7587(2) 0.61864(19) 0.25565(11) 0.0258(7) Uani 1 1 d .
O1 O 0.7736(2) 0.49077(15) 0.21440(9) 0.0292(6) Uani 1 1 d .
O2 O 0.7598(2) 0.48494(16) 0.30175(9) 0.0318(6) Uani 1 1 d .
O3 O 0.7617(2) 0.70629(19) 0.47501(10) 0.0397(8) Uani 1 1 d .
S1 S 0.75529(8) 0.62917(6) 0.36340(4) 0.0268(2) Uani 1 1 d .
C41 C 0.2626(3) 0.2630(2) 0.52850(13) 0.0248(8) Uani 1 1 d .
C42 C 0.2649(3) 0.2025(2) 0.48727(13) 0.0244(8) Uani 1 1 d .
C43 C 0.2611(3) 0.2408(2) 0.43760(13) 0.0226(8) Uani 1 1 d .
C44 C 0.2602(3) 0.1870(2) 0.39437(14) 0.0281(9) Uani 1 1 d .
H44 H 0.2560 0.2115 0.3612 0.034 Uiso 1 1 calc R
C45 C 0.2657(3) 0.0948(2) 0.40083(15) 0.0336(10) Uani 1 1 d .
H45 H 0.2657 0.0583 0.3717 0.040 Uiso 1 1 calc R
C46 C 0.2711(3) 0.0573(2) 0.44976(15) 0.0315(9) Uani 1 1 d .
H46 H 0.2751 -0.0039 0.4529 0.038 Uiso 1 1 calc R
C47 C 0.2707(3) 0.1102(2) 0.49520(15) 0.0264(9) Uani 1 1 d .
C48 C 0.2757(3) 0.0812(3) 0.54721(15) 0.0316(9) Uani 1 1 d .
H48 H 0.2805 0.0209 0.5542 0.038 Uiso 1 1 calc R
C49 C 0.2737(3) 0.1403(3) 0.58761(15) 0.0318(10) Uani 1 1 d .
H49 H 0.2768 0.1192 0.6216 0.038 Uiso 1 1 calc R
C50 C 0.2669(3) 0.2329(2) 0.57894(14) 0.0266(9) Uani 1 1 d .
C51 C 0.2582(3) 0.3373(2) 0.43997(13) 0.0221(8) Uani 1 1 d .
C52 C 0.2623(3) 0.4774(2) 0.40436(14) 0.0247(8) Uani 1 1 d .
C53 C 0.2682(3) 0.6108(2) 0.35612(15) 0.0295(9) Uani 1 1 d .
H53A H 0.3287 0.6293 0.3727 0.035 Uiso 1 1 calc R
H53B H 0.2136 0.6381 0.3743 0.035 Uiso 1 1 calc R
C54 C 0.2680(3) 0.6376(2) 0.29958(14) 0.0340(10) Uani 1 1 d .
H54A H 0.3174 0.6048 0.2812 0.051 Uiso 1 1 calc GR
H54B H 0.2817 0.6998 0.2968 0.051 Uiso 1 1 calc GR
H54C H 0.2049 0.6254 0.2847 0.051 Uiso 1 1 calc GR
C55 C 0.2648(4) 0.2636(3) 0.66992(14) 0.0457(12) Uani 1 1 d .
H55A H 0.2088 0.2262 0.6753 0.069 Uiso 1 1 calc GR
H55B H 0.2616 0.3132 0.6932 0.069 Uiso 1 1 calc GR
H55C H 0.3237 0.2306 0.6764 0.069 Uiso 1 1 calc GR
N41 N 0.2592(2) 0.38628(19) 0.39812(11) 0.0249(7) Uani 1 1 d .
O41 O 0.2593(2) 0.51520(15) 0.35746(9) 0.0295(6) Uani 1 1 d .
O42 O 0.2681(2) 0.51849(17) 0.44470(10) 0.0391(7) Uani 1 1 d .
O43 O 0.2651(2) 0.29480(18) 0.61738(9) 0.0370(7) Uani 1 1 d .
S41 S 0.25636(7) 0.37341(6) 0.50575(3) 0.0256(2) Uani 1 1 d .
C61 C 0.0113(3) 0.5299(2) 0.29200(14) 0.0245(8) Uani 1 1 d .
C62 C 0.0093(3) 0.5901(2) 0.33314(13) 0.0228(8) Uani 1 1 d .
C63 C 0.0125(3) 0.5517(2) 0.38282(13) 0.0224(8) Uani 1 1 d .
C64 C 0.0081(3) 0.6046(2) 0.42659(15) 0.0290(9) Uani 1 1 d .
H64 H 0.0099 0.5797 0.4597 0.035 Uiso 1 1 calc R
C65 C 0.0007(3) 0.6968(2) 0.41997(15) 0.0330(10) Uani 1 1 d .
H65 H -0.0020 0.7329 0.4492 0.040 Uiso 1 1 calc R
C66 C -0.0026(3) 0.7349(3) 0.37140(15) 0.0323(10) Uani 1 1 d .
H66 H -0.0083 0.7961 0.3684 0.039 Uiso 1 1 calc R
C67 C 0.0026(3) 0.6822(2) 0.32604(15) 0.0261(9) Uani 1 1 d .
C68 C -0.0013(3) 0.7121(3) 0.27352(15) 0.0323(10) Uani 1 1 d .
H68 H -0.0058 0.7725 0.2666 0.039 Uiso 1 1 calc R
C69 C 0.0015(3) 0.6536(3) 0.23334(15) 0.0326(10) Uani 1 1 d .
H69 H -0.0012 0.6748 0.1994 0.039 Uiso 1 1 calc R
C70 C 0.0086(3) 0.5609(3) 0.24187(15) 0.0278(9) Uani 1 1 d .
C71 C 0.0166(3) 0.4552(2) 0.38051(13) 0.0219(8) Uani 1 1 d .
C72 C 0.0175(3) 0.3162(2) 0.41642(14) 0.0234(8) Uani 1 1 d .
C73 C 0.0136(3) 0.1833(2) 0.46561(13) 0.0234(8) Uani 1 1 d .
H73A H 0.0691 0.1556 0.4485 0.028 Uiso 1 1 calc R
H73B H -0.0462 0.1638 0.4487 0.028 Uiso 1 1 calc R
C74 C 0.0120(3) 0.1596(2) 0.52280(13) 0.0298(9) Uani 1 1 d .
H74A H -0.0015 0.0976 0.5267 0.045 Uiso 1 1 calc GR
H74B H -0.0382 0.1933 0.5400 0.045 Uiso 1 1 calc GR
H74C H 0.0745 0.1731 0.5380 0.045 Uiso 1 1 calc GR
C75 C 0.0121(4) 0.5314(3) 0.15029(15) 0.0499(13) Uani 1 1 d .
H75A H 0.0192 0.4824 0.1268 0.075 Uiso 1 1 calc GR
H75B H 0.0659 0.5717 0.1456 0.075 Uiso 1 1 calc GR
H75C H -0.0485 0.5616 0.1433 0.075 Uiso 1 1 calc GR
N61 N 0.0196(2) 0.40726(19) 0.42199(11) 0.0244(7) Uani 1 1 d .
O61 O 0.0220(2) 0.27850(15) 0.46367(9) 0.0268(6) Uani 1 1 d .
O62 O 0.0108(2) 0.27384(17) 0.37634(9) 0.0323(7) Uani 1 1 d .
O63 O 0.0118(2) 0.49943(18) 0.20290(10) 0.0359(7) Uani 1 1 d .
S61 S 0.01691(7) 0.41939(6) 0.31462(3) 0.0257(2) Uani 1 1 d .
C21 C 0.4855(3) 0.9430(2) 0.29311(14) 0.0257(8) Uani 1 1 d .
C22 C 0.4950(3) 1.0047(2) 0.33342(14) 0.0255(8) Uani 1 1 d .
C23 C 0.5056(3) 0.9682(2) 0.38317(14) 0.0250(9) Uani 1 1 d .
C24 C 0.5197(3) 1.0230(2) 0.42503(15) 0.0315(9) Uani 1 1 d .
H24 H 0.5276 0.9995 0.4582 0.038 Uiso 1 1 calc R
C25 C 0.5219(3) 1.1147(3) 0.41725(15) 0.0346(10) Uani 1 1 d .
H25 H 0.5314 1.1521 0.4456 0.041 Uiso 1 1 calc R
C26 C 0.5102(3) 1.1507(3) 0.36840(15) 0.0357(10) Uani 1 1 d .
H26 H 0.5114 1.2119 0.3645 0.043 Uiso 1 1 calc R
C27 C 0.4967(3) 1.0968(3) 0.32435(15) 0.0296(9) Uani 1 1 d .
C28 C 0.4863(3) 1.1238(3) 0.27189(15) 0.0348(10) Uani 1 1 d .
H28 H 0.4852 1.1840 0.2642 0.042 Uiso 1 1 calc R
C29 C 0.4777(3) 1.0642(3) 0.23251(15) 0.0352(10) Uani 1 1 d .
H29 H 0.4715 1.0843 0.1985 0.042 Uiso 1 1 calc R
C30 C 0.4781(3) 0.9717(3) 0.24254(14) 0.0299(9) Uani 1 1 d .
C31 C 0.5031(3) 0.8711(3) 0.38175(13) 0.0254(8) Uani 1 1 d .
C32 C 0.5114(3) 0.7325(2) 0.41798(15) 0.0268(9) Uani 1 1 d .
C33 C 0.5294(4) 0.5998(2) 0.46666(15) 0.0375(11) Uani 1 1 d .
H33A H 0.5860 0.5787 0.4475 0.045 Uiso 1 1 calc R
H33B H 0.4708 0.5738 0.4516 0.045 Uiso 1 1 calc R
C34 C 0.5379(4) 0.5756(3) 0.52319(15) 0.0492(13) Uani 1 1 d .
H34A H 0.5524 0.5136 0.5263 0.074 Uiso 1 1 calc GR
H34B H 0.4771 0.5882 0.5405 0.074 Uiso 1 1 calc GR
H34C H 0.5896 0.6095 0.5389 0.074 Uiso 1 1 calc GR
C35 C 0.4713(4) 0.9358(3) 0.15153(15) 0.0508(13) Uani 1 1 d .
H35A H 0.4725 0.8847 0.1293 0.076 Uiso 1 1 calc GR
H35B H 0.5280 0.9717 0.1449 0.076 Uiso 1 1 calc GR
H35C H 0.4131 0.9696 0.1447 0.076 Uiso 1 1 calc GR
N21 N 0.5113(2) 0.8238(2) 0.42366(11) 0.0269(7) Uani 1 1 d .
O21 O 0.5241(2) 0.69560(16) 0.46492(9) 0.0328(7) Uani 1 1 d .
O22 O 0.5008(2) 0.68979(17) 0.37834(10) 0.0340(7) Uani 1 1 d .
O23 O 0.4717(2) 0.90779(19) 0.20504(10) 0.0412(7) Uani 1 1 d .
S21 S 0.48933(7) 0.83338(6) 0.31660(3) 0.0276(2) Uani 1 1 d .

loop_
_atom_site_aniso_label
_atom_site_aniso_U_11
_atom_site_aniso_U_22
_atom_site_aniso_U_33
_atom_site_aniso_U_23
_atom_site_aniso_U_13
_atom_site_aniso_U_12
C1 0.025(2) 0.028(2) 0.0253(19) -0.0046(16) 0.0030(17) -0.0001(18)
C2 0.0224(19) 0.0275(19) 0.0268(19) -0.0013(16) 0.0021(17) 0.0006(17)
C3 0.023(2) 0.0260(18) 0.0243(18) -0.0004(16) -0.0013(17) 0.0014(17)
C4 0.043(2) 0.027(2) 0.028(2) -0.0001(17) 0.003(2) 0.001(2)
C5 0.045(3) 0.028(2) 0.035(2) 0.0053(18) 0.002(2) 0.002(2)
C6 0.037(2) 0.0208(18) 0.043(2) -0.0005(18) 0.003(2) -0.0019(18)
C7 0.029(2) 0.028(2) 0.033(2) -0.0083(17) -0.0001(19) -0.0005(19)
C8 0.039(3) 0.031(2) 0.045(3) -0.012(2) 0.002(2) -0.001(2)
C9 0.035(2) 0.047(3) 0.029(2) -0.015(2) 0.000(2) -0.002(2)
C10 0.027(2) 0.040(2) 0.026(2) -0.0042(18) 0.0026(18) -0.001(2)
C11 0.0224(19) 0.0268(19) 0.0247(19) 0.0016(16) 0.0035(16) 0.0013(17)
C12 0.025(2) 0.028(2) 0.024(2) -0.0023(16) -0.0008(16) -0.0001(18)
C13 0.041(3) 0.020(2) 0.034(2) 0.0003(17) 0.0004(19) 0.0020(18)
C14 0.059(3) 0.023(2) 0.036(2) -0.0040(19) 0.011(2) 0.002(2)
C15 0.064(4) 0.074(3) 0.019(2) -0.006(2) 0.003(2) -0.006(3)
N1 0.0312(18) 0.0210(16) 0.0253(16) -0.0008(13) 0.0012(15) 0.0022(15)
O1 0.0446(17) 0.0189(13) 0.0243(13) -0.0005(11) 0.0016(12) 0.0016(12)
O2 0.0443(17) 0.0281(14) 0.0231(14) 0.0043(12) 0.0031(13) 0.0002(14)
O3 0.049(2) 0.0489(18) 0.0210(14) -0.0024(13) 0.0002(14) 0.0022(16)
S1 0.0335(5) 0.0259(5) 0.0210(5) 0.0006(4) 0.0020(4) 0.0014(4)
C41 0.023(2) 0.030(2) 0.0218(18) 0.0005(16) -0.0014(16) -0.0002(17)
C42 0.0206(19) 0.030(2) 0.023(2) 0.0013(16) -0.0023(15) 0.0000(16)
C43 0.0195(19) 0.0233(19) 0.0249(19) 0.0004(15) 0.0011(16) 0.0003(16)
C44 0.032(2) 0.030(2) 0.023(2) 0.0000(16) 0.0019(18) -0.0012(18)
C45 0.040(3) 0.029(2) 0.032(2) -0.0062(17) 0.0036(19) -0.0030(19)
C46 0.034(2) 0.0207(19) 0.040(2) -0.0015(17) 0.0016(19) -0.0025(17)
C47 0.022(2) 0.0238(19) 0.033(2) 0.0033(17) 0.0010(17) 0.0022(16)
C48 0.031(2) 0.027(2) 0.037(2) 0.0082(18) -0.0002(18) -0.0012(18)
C49 0.030(2) 0.041(2) 0.024(2) 0.0135(18) -0.0037(16) -0.0035(19)
C50 0.027(2) 0.029(2) 0.024(2) -0.0014(16) -0.0028(16) -0.0021(18)
C51 0.0213(19) 0.0245(19) 0.0206(18) -0.0012(15) -0.0034(16) 0.0002(17)
C52 0.026(2) 0.0239(19) 0.0239(19) 0.0013(15) -0.0017(16) -0.0003(17)
C53 0.037(2) 0.0188(18) 0.033(2) -0.0006(16) -0.0004(18) -0.0028(17)
C54 0.045(3) 0.0250(19) 0.032(2) 0.0039(17) 0.0069(18) 0.0024(19)
C55 0.061(3) 0.058(3) 0.018(2) -0.002(2) -0.003(2) -0.006(3)
N41 0.0299(18) 0.0228(16) 0.0221(16) 0.0012(13) -0.0002(14) 0.0001(15)
O41 0.0440(17) 0.0217(13) 0.0229(13) 0.0001(11) -0.0021(13) -0.0012(13)
O42 0.066(2) 0.0273(15) 0.0242(14) -0.0045(12) -0.0035(15) -0.0015(15)
O43 0.0511(19) 0.0419(17) 0.0180(13) -0.0005(12) -0.0023(13) 0.0008(15)
S41 0.0321(5) 0.0247(5) 0.0199(5) -0.0017(4) -0.0008(4) 0.0003(4)
C61 0.026(2) 0.0222(19) 0.0252(19) 0.0036(16) -0.0002(16) 0.0000(16)
C62 0.0216(19) 0.0223(18) 0.0244(18) 0.0028(15) -0.0005(15) -0.0019(16)
C63 0.0226(19) 0.0222(19) 0.0224(18) -0.0011(15) -0.0026(16) -0.0032(16)
C64 0.035(2) 0.024(2) 0.028(2) -0.0004(16) -0.0007(18) -0.0011(17)
C65 0.039(3) 0.028(2) 0.033(2) -0.0057(18) 0.0005(19) -0.0012(18)
C66 0.032(2) 0.021(2) 0.043(2) -0.0012(18) -0.0021(19) -0.0036(17)
C67 0.021(2) 0.0255(19) 0.032(2) 0.0053(16) 0.0007(17) -0.0020(16)
C68 0.029(2) 0.027(2) 0.041(2) 0.0125(19) 0.0001(18) -0.0016(18)
C69 0.031(2) 0.039(2) 0.028(2) 0.0127(18) -0.0042(17) -0.0020(19)
C70 0.023(2) 0.034(2) 0.027(2) 0.0037(17) 0.0011(17) -0.0041(18)
C71 0.0199(18) 0.027(2) 0.0192(18) -0.0007(15) 0.0008(16) 0.0001(16)
C72 0.0225(19) 0.0249(19) 0.0227(19) 0.0006(16) -0.0012(16) 0.0019(17)
C73 0.028(2) 0.0162(18) 0.0258(19) 0.0003(15) 0.0025(16) 0.0006(16)
C74 0.040(2) 0.022(2) 0.028(2) 0.0027(16) 0.0028(18) 0.0003(18)
C75 0.066(3) 0.062(3) 0.022(2) 0.004(2) -0.003(2) -0.004(3)
N61 0.0275(17) 0.0231(16) 0.0225(16) 0.0007(13) -0.0017(14) -0.0008(14)
O61 0.0394(16) 0.0192(13) 0.0219(13) 0.0002(10) -0.0009(12) -0.0007(13)
O62 0.0502(19) 0.0233(14) 0.0234(14) -0.0025(11) -0.0025(14) 0.0020(14)
O63 0.0468(18) 0.0425(16) 0.0184(13) 0.0033(13) -0.0023(13) -0.0024(15)
S61 0.0331(5) 0.0235(5) 0.0204(5) 0.0005(4) -0.0017(4) 0.0000(4)
C21 0.026(2) 0.0238(19) 0.0269(19) 0.0007(16) 0.0010(17) 0.0016(17)
C22 0.022(2) 0.026(2) 0.028(2) 0.0001(16) 0.0003(16) 0.0027(16)
C23 0.024(2) 0.025(2) 0.026(2) -0.0009(16) -0.0013(16) 0.0027(17)
C24 0.037(2) 0.029(2) 0.029(2) -0.0025(17) -0.0016(19) 0.0053(19)
C25 0.042(2) 0.026(2) 0.036(2) -0.0072(18) -0.006(2) -0.0005(19)
C26 0.041(3) 0.023(2) 0.043(2) -0.0024(18) -0.001(2) 0.0001(19)
C27 0.027(2) 0.030(2) 0.032(2) 0.0027(18) 0.0025(17) -0.0011(17)
C28 0.034(2) 0.030(2) 0.040(2) 0.011(2) -0.0029(19) 0.001(2)
C29 0.032(2) 0.044(3) 0.029(2) 0.0100(19) -0.0011(19) 0.003(2)
C30 0.027(2) 0.037(2) 0.025(2) 0.0013(18) 0.0014(17) 0.000(2)
C31 0.024(2) 0.029(2) 0.0226(19) -0.0026(16) 0.0006(15) 0.0010(17)
C32 0.026(2) 0.026(2) 0.029(2) -0.0018(17) 0.0005(17) -0.0018(17)
C33 0.059(3) 0.020(2) 0.033(2) 0.0013(17) -0.002(2) 0.003(2)
C34 0.088(4) 0.023(2) 0.037(2) 0.0045(19) -0.010(2) 0.002(2)
C35 0.067(3) 0.063(3) 0.023(2) 0.000(2) 0.001(2) 0.004(3)
N21 0.0353(19) 0.0221(16) 0.0231(16) -0.0009(13) -0.0018(15) -0.0009(15)
O21 0.0535(19) 0.0211(14) 0.0240(14) 0.0018(11) -0.0029(13) 0.0014(13)
O22 0.0484(19) 0.0274(15) 0.0262(15) -0.0053(12) -0.0055(14) -0.0011(13)
O23 0.057(2) 0.0458(18) 0.0207(14) -0.0025(13) -0.0020(14) 0.0041(16)
S21 0.0347(6) 0.0262(5) 0.0219(5) -0.0022(4) -0.0025(4) 0.0008(4)

loop_
_atom_type_symbol
_atom_type_description
_atom_type_scat_dispersion_real
_atom_type_scat_dispersion_imag
_atom_type_scat_source
C C 0.0033 0.0016 'International Tables Vol C Tables 4.2.6.8 and 6.1.1.4'
H H 0.0000 0.0000 'International Tables Vol C Tables 4.2.6.8 and 6.1.1.4'
N N 0.0061 0.0033 'International Tables Vol C Tables 4.2.6.8 and 6.1.1.4'
O O 0.0106 0.0060 'International Tables Vol C Tables 4.2.6.8 and 6.1.1.4'
S S 0.1246 0.1234 'International Tables Vol C Tables 4.2.6.8 and 6.1.1.4'

loop_
_exptl_crystal_face_index_h
_exptl_crystal_face_index_k
_exptl_crystal_face_index_l
_exptl_crystal_face_perp_dist
-1 13 29 0.0395
0 -12 -30 0.0459
7 -17 17 0.0526
-7 18 -13 0.0534
0 14 -27 0.0433
-4 -12 29 0.0315
15 -2 -23 0.0902
14 -14 1 0.0833
-16 12 5 0.0789
-15 2 23 0.0722
-10 15 17 0.0478
0 -6 35 0.0440
-7 7 32 0.0411
0 21 -5 0.0500
0 -21 5 0.0500
9 16 17 0.0701
12 0 28 0.0781
-10 -13 -20 0.0852
-3 -21 -3 0.0546
12 14 -15 0.0740
-12 -14 15 0.0740
17 -8 9 0.0905
-2 -18 20 0.0293
19 1 -1 0.0969

loop_
_geom_angle_atom_site_label_1
_geom_angle_atom_site_label_2
_geom_angle_atom_site_label_3
_geom_angle
C2 C1 S1 111.6(3)
C10 C1 C2 119.8(3)
C10 C1 S1 128.5(3)
C1 C2 C7 122.5(3)
C3 C2 C1 114.8(3)
C3 C2 C7 122.6(3)
C2 C3 C11 111.6(3)
C4 C3 C2 119.2(3)
C4 C3 C11 129.2(3)
C3 C4 H4 120.4
C3 C4 C5 119.3(4)
C5 C4 H4 120.4
C4 C5 H5 119.3
C6 C5 C4 121.3(4)
C6 C5 H5 119.3
C5 C6 H6 119.3
C5 C6 C7 121.4(3)
C7 C6 H6 119.3
C2 C7 C8 116.4(4)
C6 C7 C2 116.1(3)
C6 C7 C8 127.5(4)
C7 C8 H8 119.5
C9 C8 C7 121.1(4)
C9 C8 H8 119.5
C8 C9 H9 119.1
C8 C9 C10 121.9(4)
C10 C9 H9 119.1
C1 C10 C9 118.4(4)
O3 C10 C1 117.1(4)
O3 C10 C9 124.5(3)
C3 C11 S1 110.6(3)
N1 C11 C3 121.3(3)
N1 C11 S1 128.1(3)
O1 C12 N1 108.3(3)
O2 C12 N1 128.2(3)
O2 C12 O1 123.5(3)
H13A C13 H13B 108.7
C14 C13 H13A 110.5
C14 C13 H13B 110.5
O1 C13 H13A 110.5
O1 C13 H13B 110.5
O1 C13 C14 106.0(3)
C13 C14 H14A 109.5
C13 C14 H14B 109.5
C13 C14 H14C 109.5
H14A C14 H14B 109.5
H14A C14 H14C 109.5
H14B C14 H14C 109.5
H15A C15 H15B 109.5
H15A C15 H15C 109.5
H15B C15 H15C 109.5
O3 C15 H15A 109.5
O3 C15 H15B 109.5
O3 C15 H15C 109.5
C11 N1 C12 117.2(3)
C12 O1 C13 116.3(3)
C10 O3 C15 117.2(3)
C1 S1 C11 91.26(17)
C42 C41 S41 111.5(3)
C50 C41 C42 119.8(3)
C50 C41 S41 128.7(3)
C41 C42 C43 114.8(3)
C41 C42 C47 122.5(3)
C43 C42 C47 122.7(3)
C42 C43 C51 112.0(3)
C44 C43 C42 119.5(3)
C44 C43 C51 128.5(3)
C43 C44 H44 120.4
C43 C44 C45 119.3(3)
C45 C44 H44 120.4
C44 C45 H45 119.5
C46 C45 C44 121.1(4)
C46 C45 H45 119.5
C45 C46 H46 119.3
C45 C46 C47 121.4(3)
C47 C46 H46 119.3
C42 C47 C46 116.0(3)
C48 C47 C42 116.6(3)
C48 C47 C46 127.4(3)
C47 C48 H48 119.5
C49 C48 C47 121.1(4)
C49 C48 H48 119.5
C48 C49 H49 119.2
C48 C49 C50 121.6(3)
C50 C49 H49 119.2
C41 C50 C49 118.5(3)
O43 C50 C41 117.2(3)
O43 C50 C49 124.3(3)
C43 C51 S41 110.2(2)
N41 C51 C43 122.1(3)
N41 C51 S41 127.7(3)
O41 C52 N41 108.6(3)
O42 C52 N41 127.6(3)
O42 C52 O41 123.8(3)
H53A C53 H53B 108.6
C54 C53 H53A 110.3
C54 C53 H53B 110.3
O41 C53 H53A 110.3
O41 C53 H53B 110.3
O41 C53 C54 106.9(3)
C53 C54 H54A 109.5
C53 C54 H54B 109.5
C53 C54 H54C 109.5
H54A C54 H54B 109.5
H54A C54 H54C 109.5
H54B C54 H54C 109.5
H55A C55 H55B 109.5
H55A C55 H55C 109.5
H55B C55 H55C 109.5
O43 C55 H55A 109.5
O43 C55 H55B 109.5
O43 C55 H55C 109.5
C51 N41 C52 117.8(3)
C52 O41 C53 116.4(3)
C50 O43 C55 117.4(3)
C41 S41 C51 91.45(17)
C62 C61 S61 111.5(3)
C70 C61 C62 119.3(3)
C70 C61 S61 129.2(3)
C61 C62 C63 114.9(3)
C61 C62 C67 123.2(3)
C63 C62 C67 121.9(3)
C62 C63 C71 112.1(3)
C64 C63 C62 120.1(3)
C64 C63 C71 127.7(3)
C63 C64 H64 120.8
C63 C64 C65 118.5(4)
C65 C64 H64 120.8
C64 C65 H65 119.1
C66 C65 C64 121.8(4)
C66 C65 H65 119.1
C65 C66 H66 119.6
C65 C66 C67 120.7(4)
C67 C66 H66 119.6
C62 C67 C66 116.9(4)
C62 C67 C68 116.1(4)
C66 C67 C68 126.9(4)
C67 C68 H68 119.6
C69 C68 C67 120.8(4)
C69 C68 H68 119.6
C68 C69 H69 119.2
C68 C69 C70 121.7(4)
C70 C69 H69 119.2
C61 C70 C69 118.9(4)
O63 C70 C61 117.1(3)
O63 C70 C69 124.0(3)
C63 C71 S61 110.0(3)
N61 C71 C63 121.9(3)
N61 C71 S61 128.1(3)
O61 C72 N61 109.1(3)
O62 C72 N61 127.7(3)
O62 C72 O61 123.2(3)
H73A C73 H73B 108.7
C74 C73 H73A 110.6
C74 C73 H73B 110.6
O61 C73 H73A 110.6
O61 C73 H73B 110.6
O61 C73 C74 105.6(3)
C73 C74 H74A 109.5
C73 C74 H74B 109.5
C73 C74 H74C 109.5
H74A C74 H74B 109.5
H74A C74 H74C 109.5
H74B C74 H74C 109.5
H75A C75 H75B 109.5
H75A C75 H75C 109.5
H75B C75 H75C 109.5
O63 C75 H75A 109.5
O63 C75 H75B 109.5
O63 C75 H75C 109.5
C71 N61 C72 118.2(3)
C72 O61 C73 116.7(3)
C70 O63 C75 117.5(3)
C61 S61 C71 91.51(17)
C22 C21 S21 111.6(3)
C30 C21 C22 119.9(4)
C30 C21 S21 128.4(3)
C21 C22 C23 115.1(3)
C21 C22 C27 122.4(4)
C23 C22 C27 122.5(4)
C22 C23 C31 111.6(3)
C24 C23 C22 119.7(3)
C24 C23 C31 128.7(3)
C23 C24 H24 120.4
C23 C24 C25 119.2(4)
C25 C24 H24 120.4
C24 C25 H25 119.4
C26 C25 C24 121.2(4)
C26 C25 H25 119.4
C25 C26 H26 119.3
C25 C26 C27 121.4(4)
C27 C26 H26 119.3
C22 C27 C28 116.1(4)
C26 C27 C22 116.0(4)
C26 C27 C28 127.9(4)
C27 C28 H28 119.1
C29 C28 C27 121.8(4)
C29 C28 H28 119.1
C28 C29 H29 119.5
C28 C29 C30 121.0(4)
C30 C29 H29 119.5
C21 C30 C29 118.8(4)
O23 C30 C21 116.8(3)
O23 C30 C29 124.5(3)
C23 C31 S21 110.3(3)
N21 C31 C23 121.8(3)
N21 C31 S21 127.9(3)
O21 C32 N21 108.6(3)
O22 C32 N21 128.0(4)
O22 C32 O21 123.4(3)
H33A C33 H33B 108.7
C34 C33 H33A 110.5
C34 C33 H33B 110.5
O21 C33 H33A 110.5
O21 C33 H33B 110.5
O21 C33 C34 106.1(3)
C33 C34 H34A 109.5
C33 C34 H34B 109.5
C33 C34 H34C 109.5
H34A C34 H34B 109.5
H34A C34 H34C 109.5
H34B C34 H34C 109.5
H35A C35 H35B 109.5
H35A C35 H35C 109.5
H35B C35 H35C 109.5
O23 C35 H35A 109.5
O23 C35 H35B 109.5
O23 C35 H35C 109.5
C31 N21 C32 117.4(3)
C32 O21 C33 116.7(3)
C30 O23 C35 117.9(3)
C21 S21 C31 91.41(17)

loop_
_geom_bond_atom_site_label_1
_geom_bond_atom_site_label_2
_geom_bond_distance
C1 C2 1.403(5)
C1 C10 1.377(5)
C1 S1 1.762(4)
C2 C3 1.401(5)
C2 C7 1.410(5)
C3 C4 1.377(5)
C3 C11 1.459(5)
C4 H4 0.9300
C4 C5 1.402(5)
C5 H5 0.9300
C5 C6 1.371(5)
C6 H6 0.9300
C6 C7 1.409(5)
C7 C8 1.419(5)
C8 H8 0.9300
C8 C9 1.362(5)
C9 H9 0.9300
C9 C10 1.421(5)
C10 O3 1.359(5)
C11 N1 1.302(4)
C11 S1 1.776(3)
C12 N1 1.385(4)
C12 O1 1.343(4)
C12 O2 1.216(4)
C13 H13A 0.9700
C13 H13B 0.9700
C13 C14 1.505(5)
C13 O1 1.448(4)
C14 H14A 0.9600
C14 H14B 0.9600
C14 H14C 0.9600
C15 H15A 0.9600
C15 H15B 0.9600
C15 H15C 0.9600
C15 O3 1.425(4)
C41 C42 1.400(5)
C41 C50 1.375(5)
C41 S41 1.768(4)
C42 C43 1.402(5)
C42 C47 1.410(5)
C43 C44 1.376(5)
C43 C51 1.460(5)
C44 H44 0.9300
C44 C45 1.404(5)
C45 H45 0.9300
C45 C46 1.381(5)
C46 H46 0.9300
C46 C47 1.415(5)
C47 C48 1.409(5)
C48 H48 0.9300
C48 C49 1.369(5)
C49 H49 0.9300
C49 C50 1.419(5)
C50 O43 1.360(4)
C51 N41 1.305(4)
C51 S41 1.777(3)
C52 N41 1.386(4)
C52 O41 1.335(4)
C52 O42 1.211(4)
C53 H53A 0.9700
C53 H53B 0.9700
C53 C54 1.509(5)
C53 O41 1.448(4)
C54 H54A 0.9600
C54 H54B 0.9600
C54 H54C 0.9600
C55 H55A 0.9600
C55 H55B 0.9600
C55 H55C 0.9600
C55 O43 1.430(4)
C61 C62 1.395(5)
C61 C70 1.372(5)
C61 S61 1.769(4)
C62 C63 1.403(5)
C62 C67 1.405(5)
C63 C64 1.380(5)
C63 C71 1.460(5)
C64 H64 0.9300
C64 C65 1.406(5)
C65 H65 0.9300
C65 C66 1.376(5)
C66 H66 0.9300
C66 C67 1.414(5)
C67 C68 1.425(5)
C68 H68 0.9300
C68 C69 1.360(5)
C69 H69 0.9300
C69 C70 1.418(5)
C70 O63 1.367(4)
C71 N61 1.289(4)
C71 S61 1.778(3)
C72 N61 1.383(4)
C72 O61 1.342(4)
C72 O62 1.216(4)
C73 H73A 0.9700
C73 H73B 0.9700
C73 C74 1.513(4)
C73 O61 1.443(4)
C74 H74A 0.9600
C74 H74B 0.9600
C74 H74C 0.9600
C75 H75A 0.9600
C75 H75B 0.9600
C75 H75C 0.9600
C75 O63 1.436(4)
C21 C22 1.399(5)
C21 C30 1.374(5)
C21 S21 1.763(4)
C22 C23 1.400(5)
C22 C27 1.410(5)
C23 C24 1.370(5)
C23 C31 1.467(5)
C24 H24 0.9300
C24 C25 1.399(5)
C25 H25 0.9300
C25 C26 1.377(5)
C26 H26 0.9300
C26 C27 1.406(5)
C27 C28 1.416(5)
C28 H28 0.9300
C28 C29 1.360(5)
C29 H29 0.9300
C29 C30 1.420(5)
C30 O23 1.366(4)
C31 N21 1.297(4)
C31 S21 1.779(4)
C32 N21 1.387(4)
C32 O21 1.340(4)
C32 O22 1.214(4)
C33 H33A 0.9700
C33 H33B 0.9700
C33 C34 1.503(5)
C33 O21 1.449(4)
C34 H34A 0.9600
C34 H34B 0.9600
C34 H34C 0.9600
C35 H35A 0.9600
C35 H35B 0.9600
C35 H35C 0.9600
C35 O23 1.439(4)

loop_
_geom_torsion_atom_site_label_1
_geom_torsion_atom_site_label_2
_geom_torsion_atom_site_label_3
_geom_torsion_atom_site_label_4
_geom_torsion
C1 C2 C3 C4 -179.9(4)
C1 C2 C3 C11 -0.3(5)
C1 C2 C7 C6 -179.5(4)
C1 C2 C7 C8 0.0(6)
C1 C10 O3 C15 -179.7(4)
C2 C1 C10 C9 1.1(6)
C2 C1 C10 O3 -178.5(4)
C2 C1 S1 C11 1.3(3)
C2 C3 C4 C5 -0.1(7)
C2 C3 C11 N1 -178.3(4)
C2 C3 C11 S1 1.3(5)
C2 C7 C8 C9 0.7(7)
C3 C2 C7 C6 2.1(6)
C3 C2 C7 C8 -178.3(4)
C3 C4 C5 C6 1.0(7)
C3 C11 N1 C12 179.2(4)
C3 C11 S1 C1 -1.4(3)
C4 C3 C11 N1 1.3(7)
C4 C3 C11 S1 -179.2(4)
C4 C5 C6 C7 -0.2(7)
C5 C6 C7 C2 -1.3(6)
C5 C6 C7 C8 179.3(5)
C6 C7 C8 C9 -179.8(4)
C7 C2 C3 C4 -1.4(6)
C7 C2 C3 C11 178.1(4)
C7 C8 C9 C10 -0.6(7)
C8 C9 C10 C1 -0.3(7)
C8 C9 C10 O3 179.1(4)
C9 C10 O3 C15 0.8(6)
C10 C1 C2 C3 177.5(4)
C10 C1 C2 C7 -0.9(6)
C10 C1 S1 C11 -176.9(4)
C11 C3 C4 C5 -179.7(4)
C14 C13 O1 C12 176.4(3)
N1 C11 S1 C1 178.1(4)
N1 C12 O1 C13 178.3(3)
O1 C12 N1 C11 -176.0(3)
O2 C12 N1 C11 4.7(6)
O2 C12 O1 C13 -2.4(6)
S1 C1 C2 C3 -0.8(5)
S1 C1 C2 C7 -179.3(3)
S1 C1 C10 C9 179.1(3)
S1 C1 C10 O3 -0.4(6)
S1 C11 N1 C12 -0.2(6)
C41 C42 C43 C44 -178.2(4)
C41 C42 C43 C51 1.6(5)
C41 C42 C47 C46 179.2(4)
C41 C42 C47 C48 -1.1(6)
C41 C50 O43 C55 177.1(4)
C42 C41 C50 C49 0.0(6)
C42 C41 C50 O43 179.5(3)
C42 C41 S41 C51 -0.5(3)
C42 C43 C44 C45 -1.6(6)
C42 C43 C51 N41 176.6(3)
C42 C43 C51 S41 -2.0(4)
C42 C47 C48 C49 0.9(5)
C43 C42 C47 C46 -0.8(6)
C43 C42 C47 C48 179.0(3)
C43 C44 C45 C46 0.6(6)
C43 C51 N41 C52 -176.1(4)
C43 C51 S41 C41 1.4(3)
C44 C43 C51 N41 -3.6(7)
C44 C43 C51 S41 177.9(3)
C44 C45 C46 C47 0.4(6)
C45 C46 C47 C42 -0.3(6)
C45 C46 C47 C48 180.0(4)
C46 C47 C48 C49 -179.4(4)
C47 C42 C43 C44 1.8(6)
C47 C42 C43 C51 -178.4(3)
C47 C48 C49 C50 -0.3(6)
C48 C49 C50 C41 -0.2(6)
C48 C49 C50 O43 -179.7(4)
C49 C50 O43 C55 -3.4(6)
C50 C41 C42 C43 -179.4(4)
C50 C41 C42 C47 0.6(6)
C50 C41 S41 C51 178.2(4)
C51 C43 C44 C45 178.6(4)
C54 C53 O41 C52 177.2(3)
N41 C51 S41 C41 -177.1(4)
N41 C52 O41 C53 -176.2(3)
O41 C52 N41 C51 -177.8(3)
O42 C52 N41 C51 3.1(6)
O42 C52 O41 C53 2.9(6)
S41 C41 C42 C43 -0.5(4)
S41 C41 C42 C47 179.5(3)
S41 C41 C50 C49 -178.6(3)
S41 C41 C50 O43 0.9(6)
S41 C51 N41 C52 2.2(5)
C61 C62 C63 C64 -178.2(4)
C61 C62 C63 C71 -0.4(5)
C61 C62 C67 C66 177.6(3)
C61 C62 C67 C68 -0.5(6)
C61 C70 O63 C75 -178.1(4)
C62 C61 C70 C69 -1.5(6)
C62 C61 C70 O63 179.4(3)
C62 C61 S61 C71 0.0(3)
C62 C63 C64 C65 -0.2(6)
C62 C63 C71 N61 -179.7(3)
C62 C63 C71 S61 0.4(4)
C62 C67 C68 C69 -0.1(5)
C63 C62 C67 C66 -1.2(6)
C63 C62 C67 C68 -179.2(3)
C63 C64 C65 C66 0.3(6)
C63 C71 N61 C72 176.2(4)
C63 C71 S61 C61 -0.2(3)
C64 C63 C71 N61 -2.2(7)
C64 C63 C71 S61 177.9(3)
C64 C65 C66 C67 -0.8(6)
C65 C66 C67 C62 1.2(6)
C65 C66 C67 C68 179.0(4)
C66 C67 C68 C69 -177.9(4)
C67 C62 C63 C64 0.7(6)
C67 C62 C63 C71 178.4(3)
C67 C68 C69 C70 -0.1(6)
C68 C69 C70 C61 0.9(6)
C68 C69 C70 O63 -180.0(4)
C69 C70 O63 C75 2.8(6)
C70 C61 C62 C63 -179.9(3)
C70 C61 C62 C67 1.3(6)
C70 C61 S61 C71 -179.8(4)
C71 C63 C64 C65 -177.5(4)
C74 C73 O61 C72 -175.1(3)
N61 C71 S61 C61 179.9(4)
N61 C72 O61 C73 175.7(3)
O61 C72 N61 C71 179.5(3)
O62 C72 N61 C71 -1.8(6)
O62 C72 O61 C73 -3.0(6)
S61 C61 C62 C63 0.3(4)
S61 C61 C62 C67 -178.6(3)
S61 C61 C70 C69 178.3(3)
S61 C61 C70 O63 -0.8(6)
S61 C71 N61 C72 -3.9(5)
C21 C22 C23 C24 177.2(4)
C21 C22 C23 C31 -0.8(5)
C21 C22 C27 C26 -177.7(4)
C21 C22 C27 C28 1.2(6)
C21 C30 O23 C35 -175.4(4)
C22 C21 C30 C29 -1.6(6)
C22 C21 C30 O23 178.3(4)
C22 C21 S21 C31 0.4(3)
C22 C23 C24 C25 0.8(6)
C22 C23 C31 N21 -179.7(3)
C22 C23 C31 S21 1.0(4)
C22 C27 C28 C29 -1.7(6)
C23 C22 C27 C26 0.3(6)
C23 C22 C27 C28 179.2(4)
C23 C24 C25 C26 0.0(7)
C23 C31 N21 C32 -177.8(4)
C23 C31 S21 C21 -0.8(3)
C24 C23 C31 N21 2.6(7)
C24 C23 C31 S21 -176.7(3)
C24 C25 C26 C27 -0.7(7)
C25 C26 C27 C22 0.5(6)
C25 C26 C27 C28 -178.3(4)
C26 C27 C28 C29 177.1(4)
C27 C22 C23 C24 -0.9(6)
C27 C22 C23 C31 -178.9(3)
C27 C28 C29 C30 0.5(7)
C28 C29 C30 C21 1.2(6)
C28 C29 C30 O23 -178.7(4)
C29 C30 O23 C35 4.5(6)
C30 C21 C22 C23 -177.7(4)
C30 C21 C22 C27 0.4(6)
C30 C21 S21 C31 178.0(4)
C31 C23 C24 C25 178.3(4)
C34 C33 O21 C32 -176.9(4)
N21 C31 S21 C21 -180.0(4)
N21 C32 O21 C33 -178.2(3)
O21 C32 N21 C31 177.7(3)
O22 C32 N21 C31 -3.3(6)
O22 C32 O21 C33 2.8(6)
S21 C21 C22 C23 0.1(4)
S21 C21 C22 C27 178.3(3)
S21 C21 C30 C29 -179.1(3)
S21 C21 C30 O23 0.9(6)
S21 C31 N21 C32 1.4(5)

loop_
_exptl_oxdiff_crystal_face_indexfrac_h
_exptl_oxdiff_crystal_face_indexfrac_k
_exptl_oxdiff_crystal_face_indexfrac_l
_exptl_oxdiff_crystal_face_x
_exptl_oxdiff_crystal_face_y
_exptl_oxdiff_crystal_face_z
-1.0000 13.0000 28.9998 0.3998 -0.9214 -0.0781
0.0000 -12.0000 -29.9998 -0.3720 0.9292 0.0085
7.0000 -17.0000 17.0007 -0.0237 0.0484 0.9942
-7.0000 18.0000 -13.0007 0.0753 -0.1546 -0.9735
0.0000 14.0000 -27.0008 -0.4184 0.1045 -0.8954
-4.0000 -12.0000 29.0008 0.6189 -0.1291 0.7755
15.0000 -2.0000 -23.0004 -0.9838 0.2271 0.0280
14.0000 -14.0000 1.0003 -0.5685 0.1393 0.7888
-16.0000 12.0000 4.9998 0.7476 -0.1589 -0.6681
-15.0000 2.0000 23.0004 0.9838 -0.2271 -0.0280
-10.0000 15.0000 16.9998 0.6327 -0.5866 -0.4925
-0.0000 -6.0000 35.0005 0.5014 -0.4939 0.7183
-7.0000 7.0000 32.0001 0.7310 -0.6927 0.0697
-0.0000 21.0000 -5.0008 -0.1395 -0.5238 -0.8361
0.0000 -21.0000 5.0008 0.1395 0.5238 0.8361
9.0000 16.0000 16.9994 -0.2248 -0.9617 -0.1696
12.0000 0.0000 28.0001 -0.1546 -0.7550 0.6268
-10.0000 -13.0000 -19.9996 0.2184 0.9489 -0.0014
-3.0000 -21.0000 -2.9992 0.1644 0.7317 0.6651
12.0000 14.0000 -15.0008 -0.7929 -0.3438 -0.4971
-12.0000 -14.0000 15.0008 0.7929 0.3438 0.4971
17.0000 -8.0000 9.0001 -0.6136 -0.2457 0.7413
-2.0000 -18.0000 20.0009 0.4255 0.1841 0.9032
19.0000 1.0000 -1.0003 -0.8713 -0.3559 0.3086
